data_1507874
loop_
_publ_author_name
'Snyder, Seth E.'
'Huang, Bin-Syuan'
'Chen, Yu-Tzu'
'Lin, Huei-Shian'
'Carey, James R.'

_publ_section_title
;
 A simple chiral recognition system to investigate substituent effects on
 \p-\p interactions.
;
_journal_issue 13
_journal_name_full 'Organic letters'
_journal_page_first 3442
_journal_page_last 3445
_journal_paper_doi 10.1021/ol3014057
_journal_volume 14
_journal_year 2012
_chemical_formula_moiety 'C19 H30 N2 O4'
_chemical_formula_sum 'C19 H30 N2 O4'
_chemical_formula_weight 350.45
_space_group_IT_number 14
_symmetry_cell_setting monoclinic
_symmetry_Int_Tables_number 14
_symmetry_space_group_name_Hall '-P 2ybc'
_symmetry_space_group_name_H-M 'P 1 21/c 1'
_atom_sites_solution_hydrogens geom
_atom_sites_solution_primary direct
_atom_sites_solution_secondary difmap
_audit_creation_method SHELXL-97
_cell_angle_alpha 90.00
_cell_angle_beta 94.101(3)
_cell_angle_gamma 90.00
_cell_formula_units_Z 8
_cell_length_a 17.7595(10)
_cell_length_b 18.1000(5)
_cell_length_c 12.1792(4)
_cell_measurement_reflns_used 8995
_cell_measurement_temperature 110(2)
_cell_measurement_theta_max 29.2422
_cell_measurement_theta_min 2.8033
_cell_volume 3904.9(3)
_computing_cell_refinement
; 
CrysAlis RED, Oxford Diffraction Ltd., 
Version 1.171.32.29 (release 10-06-2008 CrysAlis171 .NET) 
(compiled Jun 10 2008,16:49:55) 
;
_computing_data_collection
; 
CrysAlis CCD, Oxford Diffraction Ltd., 
Version 1.171.32.29 (release 10-06-2008 CrysAlis171 .NET) 
(compiled Jun 10 2008,16:49:55) 
;
_computing_data_reduction
; 
CrysAlis RED, Oxford Diffraction Ltd., 
Version 1.171.32.29 (release 10-06-2008 CrysAlis171 .NET) 
(compiled Jun 10 2008,16:49:55) 
;
_computing_molecular_graphics 'Bruker SHELXTL'
_computing_publication_material 'Bruker SHELXTL'
_computing_structure_refinement 'SHELXL-97 (Sheldrick, 2008)'
_computing_structure_solution 'SHELXS-97 (Sheldrick, 2008)'
_diffrn_ambient_temperature 110(2)
_diffrn_measured_fraction_theta_full 0.999
_diffrn_measured_fraction_theta_max 0.854
_diffrn_measurement_device_type 'CCD detector'
_diffrn_measurement_method 'omega scan'
_diffrn_radiation_monochromator graphite
_diffrn_radiation_probe x-ray
_diffrn_radiation_type MoK\a
_diffrn_radiation_wavelength 0.71073
_diffrn_reflns_av_R_equivalents 0.0228
_diffrn_reflns_av_sigmaI/netI 0.0501
_diffrn_reflns_limit_h_max 18
_diffrn_reflns_limit_h_min -22
_diffrn_reflns_limit_k_max 24
_diffrn_reflns_limit_k_min -22
_diffrn_reflns_limit_l_max 15
_diffrn_reflns_limit_l_min -16
_diffrn_reflns_number 20007
_diffrn_reflns_theta_full 26.00
_diffrn_reflns_theta_max 29.25
_diffrn_reflns_theta_min 2.81
_diffrn_source 'fine-focus sealed tube'
_exptl_absorpt_coefficient_mu 0.083
_exptl_absorpt_correction_T_max 1.00000
_exptl_absorpt_correction_T_min 0.99275
_exptl_absorpt_correction_type multi-scan
_exptl_absorpt_process_details
;
CrysAlisPro, Oxford Diffraction Ltd.,
Version 1.171.33.46 (release 27-08-2009 CrysAlis171 .NET)
(compiled Aug 27 2009,17:19:36)
Empirical absorption correction using spherical harmonics,
 implemented in SCALE3 ABSPACK scaling algorithm.
;
_exptl_crystal_colour colorless
_exptl_crystal_density_diffrn 1.192
_exptl_crystal_density_method 'not measured'
_exptl_crystal_description parallelepiped
_exptl_crystal_F_000 1520
_exptl_crystal_size_max 0.64
_exptl_crystal_size_mid 0.54
_exptl_crystal_size_min 0.42
_refine_diff_density_max 0.296
_refine_diff_density_min -0.225
_refine_diff_density_rms 0.037
_refine_ls_extinction_method none
_refine_ls_goodness_of_fit_ref 0.909
_refine_ls_hydrogen_treatment mixed
_refine_ls_matrix_type full
_refine_ls_number_parameters 459
_refine_ls_number_reflns 9077
_refine_ls_number_restraints 0
_refine_ls_restrained_S_all 0.909
_refine_ls_R_factor_all 0.0630
_refine_ls_R_factor_gt 0.0374
_refine_ls_shift/su_max 0.001
_refine_ls_shift/su_mean 0.000
_refine_ls_structure_factor_coef Fsqd
_refine_ls_weighting_details 'calc w=1/[\s^2^(Fo^2^)+(0.0504P)^2^+0.0000P] where P=(Fo^2^+2Fc^2^)/3'
_refine_ls_weighting_scheme calc
_refine_ls_wR_factor_gt 0.0848
_refine_ls_wR_factor_ref 0.0891
_reflns_number_gt 5978
_reflns_number_total 9077
_reflns_threshold_expression >2sigma(I)
_cod_data_source_file ol3014057_si_007.cif
_cod_data_source_block 1g
_cod_depositor_comments 'Adding full bibliography for 1507868--1507878.cif.'
_cod_original_sg_symbol_H-M 'P 21/c'
_cod_database_code 1507874

loop_
_symmetry_equiv_pos_as_xyz
'x, y, z'
'-x, y+1/2, -z+1/2'
'-x, -y, -z'
'x, -y-1/2, z-1/2'

loop_
_atom_site_label
_atom_site_type_symbol
_atom_site_fract_x
_atom_site_fract_y
_atom_site_fract_z
_atom_site_U_iso_or_equiv
_atom_site_adp_type
_atom_site_occupancy
_atom_site_symmetry_multiplicity
_atom_site_calc_flag
_atom_site_refinement_flags
O1 O 0.74449(5) -0.16704(5) 0.58276(7) 0.0263(2) Uani 1 1 d .
O2 O 0.83080(5) -0.00876(5) 0.91301(7) 0.0295(2) Uani 1 1 d .
O3 O 0.95536(5) 0.09603(5) 0.62730(7) 0.0287(2) Uani 1 1 d .
O4 O 0.65048(5) -0.07249(4) 0.33503(7) 0.0213(2) Uani 1 1 d .
N1 N 0.78771(6) -0.10890(6) 0.43547(8) 0.0174(2) Uani 1 1 d .
H1A H 0.8062(8) -0.0695(8) 0.4091(10) 0.024(4) Uiso 1 1 d .
N2 N 0.61727(6) -0.19158(5) 0.30538(8) 0.0188(2) Uani 1 1 d .
C1 C 0.78072(7) -0.11602(6) 0.54471(9) 0.0173(3) Uani 1 1 d .
C2 C 0.82087(7) -0.05957(6) 0.61889(9) 0.0170(3) Uani 1 1 d .
C3 C 0.80568(7) -0.06201(7) 0.72979(9) 0.0188(3) Uani 1 1 d .
H3B H 0.7714 -0.0973 0.7551 0.023 Uiso 1 1 calc R
C4 C 0.84155(7) -0.01200(7) 0.80242(9) 0.0209(3) Uani 1 1 d .
C5 C 0.89171(7) 0.03972(7) 0.76591(10) 0.0218(3) Uani 1 1 d .
H5A H 0.9166 0.0731 0.8165 0.026 Uiso 1 1 calc R
C6 C 0.90547(7) 0.04251(7) 0.65526(10) 0.0204(3) Uani 1 1 d .
C7 C 0.87043(7) -0.00713(6) 0.58047(10) 0.0181(3) Uani 1 1 d .
H7A H 0.8801 -0.0053 0.5048 0.022 Uiso 1 1 calc R
C8 C 0.77505(8) -0.05622(8) 0.95327(10) 0.0305(3) Uani 1 1 d .
H8A H 0.7730 -0.0488 1.0327 0.046 Uiso 1 1 calc R
H8B H 0.7881 -0.1078 0.9389 0.046 Uiso 1 1 calc R
H8C H 0.7257 -0.0448 0.9159 0.046 Uiso 1 1 calc R
C9 C 0.95918(8) 0.11228(8) 0.51329(11) 0.0312(3) Uani 1 1 d .
H9A H 0.9970 0.1508 0.5046 0.047 Uiso 1 1 calc R
H9B H 0.9098 0.1296 0.4826 0.047 Uiso 1 1 calc R
H9C H 0.9734 0.0676 0.4743 0.047 Uiso 1 1 calc R
C10 C 0.75113(7) -0.16071(6) 0.35783(9) 0.0165(3) Uani 1 1 d .
H10A H 0.7536 -0.2115 0.3902 0.020 Uiso 1 1 calc R
C11 C 0.66831(7) -0.13869(7) 0.33302(9) 0.0169(3) Uani 1 1 d .
C12 C 0.53798(7) -0.17045(7) 0.27989(10) 0.0222(3) Uani 1 1 d .
H12A H 0.5299 -0.1198 0.3074 0.027 Uiso 1 1 calc R
H12B H 0.5050 -0.2043 0.3186 0.027 Uiso 1 1 calc R
C13 C 0.51586(8) -0.17310(8) 0.15731(11) 0.0326(3) Uani 1 1 d .
H13A H 0.4628 -0.1587 0.1439 0.049 Uiso 1 1 calc R
H13B H 0.5228 -0.2234 0.1300 0.049 Uiso 1 1 calc R
H13C H 0.5477 -0.1389 0.1188 0.049 Uiso 1 1 calc R
C14 C 0.63404(7) -0.27118(7) 0.30581(10) 0.0234(3) Uani 1 1 d .
H14A H 0.6869 -0.2788 0.2876 0.028 Uiso 1 1 calc R
H14B H 0.6007 -0.2960 0.2485 0.028 Uiso 1 1 calc R
C15 C 0.62275(8) -0.30583(8) 0.41682(12) 0.0342(3) Uani 1 1 d .
H15A H 0.6345 -0.3587 0.4143 0.051 Uiso 1 1 calc R
H15B H 0.5702 -0.2993 0.4344 0.051 Uiso 1 1 calc R
H15C H 0.6563 -0.2819 0.4735 0.051 Uiso 1 1 calc R
C16 C 0.79064(7) -0.16037(7) 0.24924(9) 0.0185(3) Uani 1 1 d .
H16A H 0.7670 -0.1987 0.2000 0.022 Uiso 1 1 calc R
H16B H 0.7816 -0.1119 0.2129 0.022 Uiso 1 1 calc R
C17 C 0.87597(7) -0.17428(7) 0.26170(10) 0.0207(3) Uani 1 1 d .
H17A H 0.8994 -0.1343 0.3094 0.025 Uiso 1 1 calc R
C18 C 0.90848(8) -0.16882(10) 0.14923(11) 0.0395(4) Uani 1 1 d .
H18A H 0.9631 -0.1775 0.1574 0.059 Uiso 1 1 calc R
H18B H 0.8986 -0.1195 0.1184 0.059 Uiso 1 1 calc R
H18C H 0.8846 -0.2060 0.0997 0.059 Uiso 1 1 calc R
C19 C 0.89554(8) -0.24803(7) 0.31673(12) 0.0330(3) Uani 1 1 d .
H19A H 0.9505 -0.2544 0.3234 0.050 Uiso 1 1 calc R
H19B H 0.8724 -0.2882 0.2721 0.050 Uiso 1 1 calc R
H19C H 0.8763 -0.2490 0.3901 0.050 Uiso 1 1 calc R
O5 O 0.75964(5) 0.16604(5) 0.49477(7) 0.0246(2) Uani 1 1 d .
O6 O 0.67465(5) 0.11069(5) 0.87819(6) 0.0268(2) Uani 1 1 d .
O7 O 0.55059(5) -0.06755(5) 0.65828(7) 0.0244(2) Uani 1 1 d .
O8 O 0.85014(5) 0.00905(4) 0.30912(7) 0.02049(19) Uani 1 1 d .
N3 N 0.72206(6) 0.06701(6) 0.39187(8) 0.0171(2) Uani 1 1 d .
H3A H 0.7020(8) 0.0226(8) 0.3871(11) 0.028(4) Uiso 1 1 d .
N4 N 0.87546(6) 0.11504(5) 0.22018(8) 0.0204(2) Uani 1 1 d .
C20 C 0.72622(7) 0.10621(6) 0.48630(9) 0.0171(3) Uani 1 1 d .
C21 C 0.68672(7) 0.07439(6) 0.58149(9) 0.0159(2) Uani 1 1 d .
C22 C 0.70118(7) 0.10827(7) 0.68338(9) 0.0181(3) Uani 1 1 d .
H22A H 0.7352 0.1488 0.6913 0.022 Uiso 1 1 calc R
C23 C 0.66526(7) 0.08210(7) 0.77343(9) 0.0193(3) Uani 1 1 d .
C24 C 0.61487(7) 0.02344(7) 0.76242(10) 0.0202(3) Uani 1 1 d .
H24A H 0.5899 0.0064 0.8241 0.024 Uiso 1 1 calc R
C25 C 0.60129(7) -0.01011(7) 0.66033(10) 0.0188(3) Uani 1 1 d .
C26 C 0.63672(7) 0.01494(6) 0.56915(9) 0.0173(3) Uani 1 1 d .
H26A H 0.6270 -0.0081 0.4995 0.021 Uiso 1 1 calc R
C27 C 0.72816(9) 0.16887(7) 0.89630(10) 0.0310(3) Uani 1 1 d .
H27A H 0.7300 0.1841 0.9737 0.046 Uiso 1 1 calc R
H27B H 0.7131 0.2110 0.8492 0.046 Uiso 1 1 calc R
H27C H 0.7781 0.1515 0.8785 0.046 Uiso 1 1 calc R
C28 C 0.53765(8) -0.10671(7) 0.55683(10) 0.0251(3) Uani 1 1 d .
H28A H 0.5005 -0.1459 0.5656 0.038 Uiso 1 1 calc R
H28B H 0.5851 -0.1286 0.5363 0.038 Uiso 1 1 calc R
H28C H 0.5185 -0.0725 0.4991 0.038 Uiso 1 1 calc R
C29 C 0.74898(7) 0.09660(7) 0.29057(9) 0.0172(3) Uani 1 1 d .
H29A H 0.7477 0.1518 0.2932 0.021 Uiso 1 1 calc R
C30 C 0.82995(7) 0.07087(7) 0.27521(9) 0.0167(3) Uani 1 1 d .
C31 C 0.85693(8) 0.19146(7) 0.18788(11) 0.0286(3) Uani 1 1 d .
H31A H 0.8017 0.1958 0.1709 0.034 Uiso 1 1 calc R
H31B H 0.8821 0.2038 0.1203 0.034 Uiso 1 1 calc R
C32 C 0.88158(9) 0.24601(8) 0.27786(14) 0.0437(4) Uani 1 1 d .
H32A H 0.8680 0.2962 0.2536 0.066 Uiso 1 1 calc R
H32B H 0.9364 0.2428 0.2935 0.066 Uiso 1 1 calc R
H32C H 0.8563 0.2343 0.3446 0.066 Uiso 1 1 calc R
C33 C 0.95313(7) 0.09049(7) 0.20348(10) 0.0224(3) Uani 1 1 d .
H33A H 0.9621 0.0423 0.2405 0.027 Uiso 1 1 calc R
H33B H 0.9892 0.1265 0.2386 0.027 Uiso 1 1 calc R
C34 C 0.96827(8) 0.08276(9) 0.08374(11) 0.0371(4) Uani 1 1 d .
H34A H 1.0204 0.0663 0.0779 0.056 Uiso 1 1 calc R
H34B H 0.9607 0.1306 0.0469 0.056 Uiso 1 1 calc R
H34C H 0.9335 0.0463 0.0487 0.056 Uiso 1 1 calc R
C35 C 0.69822(7) 0.06958(7) 0.19144(9) 0.0188(3) Uani 1 1 d .
H35A H 0.7155 0.0927 0.1240 0.023 Uiso 1 1 calc R
H35B H 0.7047 0.0155 0.1844 0.023 Uiso 1 1 calc R
C36 C 0.61390(7) 0.08621(7) 0.19731(10) 0.0234(3) Uani 1 1 d .
H36A H 0.5968 0.0619 0.2649 0.028 Uiso 1 1 calc R
C37 C 0.59812(9) 0.16833(8) 0.20555(15) 0.0472(4) Uani 1 1 d .
H37A H 0.6275 0.1888 0.2696 0.071 Uiso 1 1 calc R
H37B H 0.5442 0.1761 0.2137 0.071 Uiso 1 1 calc R
H37C H 0.6125 0.1931 0.1386 0.071 Uiso 1 1 calc R
C38 C 0.56981(8) 0.05227(8) 0.09784(11) 0.0334(3) Uani 1 1 d .
H38A H 0.5159 0.0627 0.1016 0.050 Uiso 1 1 calc R
H38B H 0.5779 -0.0013 0.0977 0.050 Uiso 1 1 calc R
H38C H 0.5873 0.0736 0.0302 0.050 Uiso 1 1 calc R

loop_
_atom_site_aniso_label
_atom_site_aniso_U_11
_atom_site_aniso_U_22
_atom_site_aniso_U_33
_atom_site_aniso_U_23
_atom_site_aniso_U_13
_atom_site_aniso_U_12
O1 0.0347(6) 0.0233(5) 0.0211(4) 0.0015(4) 0.0034(4) -0.0103(4)
O2 0.0325(6) 0.0390(6) 0.0169(4) -0.0031(4) 0.0013(4) -0.0038(5)
O3 0.0262(5) 0.0317(5) 0.0276(5) -0.0007(4) -0.0026(4) -0.0123(4)
O4 0.0208(5) 0.0153(4) 0.0279(5) -0.0009(4) 0.0024(4) 0.0000(4)
N1 0.0191(6) 0.0149(5) 0.0181(5) 0.0005(4) 0.0010(4) -0.0047(5)
N2 0.0157(5) 0.0160(5) 0.0248(5) -0.0037(4) 0.0012(4) -0.0012(4)
C1 0.0157(6) 0.0167(6) 0.0195(6) 0.0021(5) 0.0012(5) 0.0021(5)
C2 0.0147(6) 0.0162(6) 0.0195(6) 0.0009(5) -0.0021(5) 0.0040(5)
C3 0.0168(6) 0.0182(6) 0.0213(6) 0.0028(5) 0.0006(5) 0.0022(5)
C4 0.0197(7) 0.0250(7) 0.0177(6) -0.0005(5) -0.0017(5) 0.0058(6)
C5 0.0177(7) 0.0223(7) 0.0242(6) -0.0047(5) -0.0060(5) 0.0021(5)
C6 0.0141(6) 0.0188(6) 0.0275(7) 0.0013(5) -0.0026(5) 0.0003(5)
C7 0.0157(6) 0.0204(6) 0.0178(6) -0.0002(5) -0.0005(5) 0.0011(5)
C8 0.0361(9) 0.0368(8) 0.0192(6) 0.0021(6) 0.0049(6) 0.0024(7)
C9 0.0293(8) 0.0330(8) 0.0314(7) 0.0047(6) 0.0019(6) -0.0122(7)
C10 0.0168(6) 0.0144(6) 0.0181(6) -0.0010(5) 0.0005(5) -0.0021(5)
C11 0.0189(6) 0.0182(6) 0.0138(6) -0.0010(5) 0.0038(5) -0.0022(5)
C12 0.0153(7) 0.0219(7) 0.0294(7) -0.0040(6) 0.0022(5) -0.0020(5)
C13 0.0310(8) 0.0320(8) 0.0338(8) -0.0052(6) -0.0051(6) 0.0061(7)
C14 0.0191(7) 0.0165(6) 0.0344(7) -0.0059(6) 0.0009(5) -0.0024(5)
C15 0.0305(8) 0.0261(8) 0.0461(9) 0.0071(7) 0.0023(7) -0.0022(6)
C16 0.0164(6) 0.0210(6) 0.0180(6) -0.0003(5) 0.0018(5) -0.0013(5)
C17 0.0174(7) 0.0226(7) 0.0220(6) -0.0012(5) 0.0008(5) 0.0005(5)
C18 0.0218(8) 0.0657(11) 0.0318(8) 0.0088(7) 0.0085(6) 0.0101(7)
C19 0.0268(8) 0.0292(8) 0.0432(8) 0.0038(7) 0.0040(6) 0.0092(6)
O5 0.0316(5) 0.0185(5) 0.0243(5) 0.0002(4) 0.0052(4) -0.0089(4)
O6 0.0313(5) 0.0315(5) 0.0180(4) -0.0040(4) 0.0044(4) -0.0090(4)
O7 0.0247(5) 0.0249(5) 0.0245(5) -0.0018(4) 0.0070(4) -0.0100(4)
O8 0.0189(5) 0.0166(4) 0.0263(4) 0.0044(4) 0.0037(4) 0.0016(4)
N3 0.0177(6) 0.0146(5) 0.0197(5) 0.0007(4) 0.0061(4) -0.0021(5)
N4 0.0165(5) 0.0187(5) 0.0268(5) 0.0050(4) 0.0072(4) 0.0014(4)
C20 0.0139(6) 0.0173(6) 0.0203(6) 0.0015(5) 0.0014(5) 0.0025(5)
C21 0.0134(6) 0.0149(6) 0.0195(6) 0.0025(5) 0.0025(5) 0.0033(5)
C22 0.0155(6) 0.0158(6) 0.0231(6) 0.0006(5) 0.0014(5) -0.0007(5)
C23 0.0193(7) 0.0205(6) 0.0181(6) -0.0017(5) 0.0009(5) 0.0033(5)
C24 0.0192(7) 0.0232(7) 0.0189(6) 0.0034(5) 0.0066(5) -0.0002(5)
C25 0.0135(6) 0.0173(6) 0.0256(6) 0.0017(5) 0.0024(5) 0.0007(5)
C26 0.0157(6) 0.0174(6) 0.0190(6) -0.0010(5) 0.0023(5) 0.0020(5)
C27 0.0425(9) 0.0275(7) 0.0227(7) -0.0028(6) 0.0011(6) -0.0117(7)
C28 0.0252(7) 0.0230(7) 0.0274(7) -0.0020(6) 0.0034(5) -0.0074(6)
C29 0.0180(6) 0.0150(6) 0.0192(6) 0.0025(5) 0.0057(5) 0.0006(5)
C30 0.0171(6) 0.0177(6) 0.0154(6) -0.0015(5) 0.0010(5) -0.0022(5)
C31 0.0253(8) 0.0214(7) 0.0409(8) 0.0110(6) 0.0159(6) 0.0032(6)
C32 0.0286(9) 0.0221(8) 0.0814(12) -0.0044(8) 0.0114(8) -0.0031(7)
C33 0.0154(7) 0.0240(7) 0.0284(7) 0.0023(6) 0.0056(5) 0.0002(5)
C34 0.0256(8) 0.0558(10) 0.0301(7) -0.0083(7) 0.0037(6) 0.0093(7)
C35 0.0181(6) 0.0196(6) 0.0190(6) 0.0028(5) 0.0043(5) 0.0000(5)
C36 0.0175(7) 0.0280(7) 0.0250(6) 0.0041(6) 0.0026(5) 0.0018(6)
C37 0.0247(8) 0.0360(9) 0.0804(12) -0.0007(9) -0.0003(8) 0.0105(7)
C38 0.0212(7) 0.0479(9) 0.0306(7) 0.0061(7) -0.0012(6) -0.0052(7)

loop_
_atom_type_symbol
_atom_type_description
_atom_type_scat_dispersion_real
_atom_type_scat_dispersion_imag
_atom_type_scat_source
C C 0.0033 0.0016 'International Tables Vol C Tables 4.2.6.8 and 6.1.1.4'
H H 0.0000 0.0000 'International Tables Vol C Tables 4.2.6.8 and 6.1.1.4'
N N 0.0061 0.0033 'International Tables Vol C Tables 4.2.6.8 and 6.1.1.4'
O O 0.0106 0.0060 'International Tables Vol C Tables 4.2.6.8 and 6.1.1.4'

loop_
_geom_angle_atom_site_label_1
_geom_angle_atom_site_label_2
_geom_angle_atom_site_label_3
_geom_angle
C4 O2 C8 117.39(10)
C6 O3 C9 117.65(10)
C1 N1 C10 120.76(10)
C1 N1 H1A 120.8(9)
C10 N1 H1A 117.4(9)
C11 N2 C14 124.30(10)
C11 N2 C12 119.08(10)
C14 N2 C12 116.48(10)
O1 C1 N1 121.86(11)
O1 C1 C2 121.22(10)
N1 C1 C2 116.90(11)
C3 C2 C7 121.00(11)
C3 C2 C1 116.23(11)
C7 C2 C1 122.77(10)
C4 C3 C2 118.95(12)
C4 C3 H3B 120.5
C2 C3 H3B 120.5
O2 C4 C5 115.00(11)
O2 C4 C3 124.23(12)
C5 C4 C3 120.77(11)
C4 C5 C6 119.85(11)
C4 C5 H5A 120.1
C6 C5 H5A 120.1
O3 C6 C5 115.37(11)
O3 C6 C7 123.97(11)
C5 C6 C7 120.65(12)
C6 C7 C2 118.77(11)
C6 C7 H7A 120.6
C2 C7 H7A 120.6
O2 C8 H8A 109.5
O2 C8 H8B 109.5
H8A C8 H8B 109.5
O2 C8 H8C 109.5
H8A C8 H8C 109.5
H8B C8 H8C 109.5
O3 C9 H9A 109.5
O3 C9 H9B 109.5
H9A C9 H9B 109.5
O3 C9 H9C 109.5
H9A C9 H9C 109.5
H9B C9 H9C 109.5
N1 C10 C11 109.80(9)
N1 C10 C16 110.27(10)
C11 C10 C16 108.61(9)
N1 C10 H10A 109.4
C11 C10 H10A 109.4
C16 C10 H10A 109.4
O4 C11 N2 121.62(11)
O4 C11 C10 119.35(10)
N2 C11 C10 118.98(10)
N2 C12 C13 112.10(10)
N2 C12 H12A 109.2
C13 C12 H12A 109.2
N2 C12 H12B 109.2
C13 C12 H12B 109.2
H12A C12 H12B 107.9
C12 C13 H13A 109.5
C12 C13 H13B 109.5
H13A C13 H13B 109.5
C12 C13 H13C 109.5
H13A C13 H13C 109.5
H13B C13 H13C 109.5
N2 C14 C15 111.62(10)
N2 C14 H14A 109.3
C15 C14 H14A 109.3
N2 C14 H14B 109.3
C15 C14 H14B 109.3
H14A C14 H14B 108.0
C14 C15 H15A 109.5
C14 C15 H15B 109.5
H15A C15 H15B 109.5
C14 C15 H15C 109.5
H15A C15 H15C 109.5
H15B C15 H15C 109.5
C17 C16 C10 114.96(9)
C17 C16 H16A 108.5
C10 C16 H16A 108.5
C17 C16 H16B 108.5
C10 C16 H16B 108.5
H16A C16 H16B 107.5
C19 C17 C18 111.25(12)
C19 C17 C16 112.35(11)
C18 C17 C16 109.57(10)
C19 C17 H17A 107.8
C18 C17 H17A 107.8
C16 C17 H17A 107.8
C17 C18 H18A 109.5
C17 C18 H18B 109.5
H18A C18 H18B 109.5
C17 C18 H18C 109.5
H18A C18 H18C 109.5
H18B C18 H18C 109.5
C17 C19 H19A 109.5
C17 C19 H19B 109.5
H19A C19 H19B 109.5
C17 C19 H19C 109.5
H19A C19 H19C 109.5
H19B C19 H19C 109.5
C23 O6 C27 117.18(9)
C25 O7 C28 117.10(9)
C20 N3 C29 121.83(10)
C20 N3 H3A 122.3(9)
C29 N3 H3A 115.8(9)
C30 N4 C31 124.09(10)
C30 N4 C33 119.27(10)
C31 N4 C33 116.10(10)
O5 C20 N3 121.93(11)
O5 C20 C21 121.10(10)
N3 C20 C21 116.97(10)
C22 C21 C26 120.73(11)
C22 C21 C20 116.74(10)
C26 C21 C20 122.52(10)
C21 C22 C23 119.17(11)
C21 C22 H22A 120.4
C23 C22 H22A 120.4
O6 C23 C24 114.31(10)
O6 C23 C22 124.83(11)
C24 C23 C22 120.86(10)
C23 C24 C25 119.34(11)
C23 C24 H24A 120.3
C25 C24 H24A 120.3
O7 C25 C26 124.42(10)
O7 C25 C24 114.74(10)
C26 C25 C24 120.84(11)
C25 C26 C21 119.06(10)
C25 C26 H26A 120.5
C21 C26 H26A 120.5
O6 C27 H27A 109.5
O6 C27 H27B 109.5
H27A C27 H27B 109.5
O6 C27 H27C 109.5
H27A C27 H27C 109.5
H27B C27 H27C 109.5
O7 C28 H28A 109.5
O7 C28 H28B 109.5
H28A C28 H28B 109.5
O7 C28 H28C 109.5
H28A C28 H28C 109.5
H28B C28 H28C 109.5
N3 C29 C35 109.84(10)
N3 C29 C30 111.02(9)
C35 C29 C30 108.06(9)
N3 C29 H29A 109.3
C35 C29 H29A 109.3
C30 C29 H29A 109.3
O8 C30 N4 122.16(11)
O8 C30 C29 119.03(10)
N4 C30 C29 118.72(10)
N4 C31 C32 111.84(11)
N4 C31 H31A 109.2
C32 C31 H31A 109.2
N4 C31 H31B 109.2
C32 C31 H31B 109.2
H31A C31 H31B 107.9
C31 C32 H32A 109.5
C31 C32 H32B 109.5
H32A C32 H32B 109.5
C31 C32 H32C 109.5
H32A C32 H32C 109.5
H32B C32 H32C 109.5
N4 C33 C34 113.19(10)
N4 C33 H33A 108.9
C34 C33 H33A 108.9
N4 C33 H33B 108.9
C34 C33 H33B 108.9
H33A C33 H33B 107.8
C33 C34 H34A 109.5
C33 C34 H34B 109.5
H34A C34 H34B 109.5
C33 C34 H34C 109.5
H34A C34 H34C 109.5
H34B C34 H34C 109.5
C36 C35 C29 114.91(10)
C36 C35 H35A 108.5
C29 C35 H35A 108.5
C36 C35 H35B 108.5
C29 C35 H35B 108.5
H35A C35 H35B 107.5
C37 C36 C38 111.14(11)
C37 C36 C35 112.39(11)
C38 C36 C35 109.36(11)
C37 C36 H36A 107.9
C38 C36 H36A 107.9
C35 C36 H36A 107.9
C36 C37 H37A 109.5
C36 C37 H37B 109.5
H37A C37 H37B 109.5
C36 C37 H37C 109.5
H37A C37 H37C 109.5
H37B C37 H37C 109.5
C36 C38 H38A 109.5
C36 C38 H38B 109.5
H38A C38 H38B 109.5
C36 C38 H38C 109.5
H38A C38 H38C 109.5
H38B C38 H38C 109.5

loop_
_geom_bond_atom_site_label_1
_geom_bond_atom_site_label_2
_geom_bond_distance
O1 C1 1.2347(14)
O2 C4 1.3750(14)
O2 C8 1.4240(16)
O3 C6 1.3721(15)
O3 C9 1.4257(15)
O4 C11 1.2402(14)
N1 C1 1.3511(15)
N1 C10 1.4518(15)
N1 H1A 0.857(14)
N2 C11 1.3445(15)
N2 C14 1.4713(15)
N2 C12 1.4706(15)
C1 C2 1.5088(16)
C2 C3 1.3968(16)
C2 C7 1.3976(17)
C3 C4 1.3881(17)
C3 H3B 0.9500
C4 C5 1.3872(18)
C5 C6 1.3875(17)
C5 H5A 0.9500
C6 C7 1.3940(17)
C7 H7A 0.9500
C8 H8A 0.9800
C8 H8B 0.9800
C8 H8C 0.9800
C9 H9A 0.9800
C9 H9B 0.9800
C9 H9C 0.9800
C10 C11 1.5329(17)
C10 C16 1.5410(16)
C10 H10A 1.0000
C12 C13 1.5170(17)
C12 H12A 0.9900
C12 H12B 0.9900
C13 H13A 0.9800
C13 H13B 0.9800
C13 H13C 0.9800
C14 C15 1.5166(18)
C14 H14A 0.9900
C14 H14B 0.9900
C15 H15A 0.9800
C15 H15B 0.9800
C15 H15C 0.9800
C16 C17 1.5330(17)
C16 H16A 0.9900
C16 H16B 0.9900
C17 C19 1.5228(18)
C17 C18 1.5273(17)
C17 H17A 1.0000
C18 H18A 0.9800
C18 H18B 0.9800
C18 H18C 0.9800
C19 H19A 0.9800
C19 H19B 0.9800
C19 H19C 0.9800
O5 C20 1.2358(14)
O6 C23 1.3758(14)
O6 C27 1.4251(15)
O7 C25 1.3744(14)
O7 C28 1.4288(14)
O8 C30 1.2370(14)
N3 C20 1.3489(15)
N3 C29 1.4567(14)
N3 H3A 0.879(14)
N4 C30 1.3487(15)
N4 C31 1.4690(16)
N4 C33 1.4771(15)
C20 C21 1.5113(16)
C21 C22 1.3916(16)
C21 C26 1.3963(16)
C22 C23 1.3907(17)
C22 H22A 0.9500
C23 C24 1.3888(17)
C24 C25 1.3893(16)
C24 H24A 0.9500
C25 C26 1.3909(16)
C26 H26A 0.9500
C27 H27A 0.9800
C27 H27B 0.9800
C27 H27C 0.9800
C28 H28A 0.9800
C28 H28B 0.9800
C28 H28C 0.9800
C29 C35 1.5342(16)
C29 C30 1.5355(16)
C29 H29A 1.0000
C31 C32 1.516(2)
C31 H31A 0.9900
C31 H31B 0.9900
C32 H32A 0.9800
C32 H32B 0.9800
C32 H32C 0.9800
C33 C34 1.5082(17)
C33 H33A 0.9900
C33 H33B 0.9900
C34 H34A 0.9800
C34 H34B 0.9800
C34 H34C 0.9800
C35 C36 1.5342(17)
C35 H35A 0.9900
C35 H35B 0.9900
C36 C37 1.5172(19)
C36 C38 1.5241(17)
C36 H36A 1.0000
C37 H37A 0.9800
C37 H37B 0.9800
C37 H37C 0.9800
C38 H38A 0.9800
C38 H38B 0.9800
C38 H38C 0.9800
